data_4088415
loop_
_publ_author_name
'Chambers, Geoffrey M.'
'Rauchfuss, Thomas B.'
'Arrigoni, Federica'
'Zampella, Giuseppe'

_publ_section_title
;
 Effect of Pyramidalization of the M2(SR)2Center: The Case of
 (C5H5)2Ni2(SR)2
;
_journal_issue 5
_journal_name_full Organometallics
_journal_page_first 836
_journal_paper_doi 10.1021/acs.organomet.6b00068
_journal_volume 35
_journal_year 2016
_chemical_formula_moiety 'C14 H20 Ni2 S2, B F4'
_chemical_formula_sum 'C14 H20 B F4 Ni2 S2'
_chemical_formula_weight 456.65
_space_group_crystal_system monoclinic
_space_group_IT_number 14
_space_group_name_Hall '-P 2ybc'
_space_group_name_H-M_alt 'P 1 21/c 1'
_atom_sites_solution_hydrogens geom
_atom_sites_solution_primary iterative
_audit_creation_date 2015-10-09
_audit_creation_method
; 
Olex2 1.2 
(compiled 2015.01.26 svn.r3150 for OlexSys, GUI svn.r4998) 
;
_cell_angle_alpha 90
_cell_angle_beta 116.2525(19)
_cell_angle_gamma 90
_cell_formula_units_Z 8
_cell_length_a 19.2286(12)
_cell_length_b 11.7426(7)
_cell_length_c 17.1158(11)
_cell_measurement_reflns_used 9904
_cell_measurement_temperature 100(2)
_cell_measurement_theta_max 26.72
_cell_measurement_theta_min 2.18
_cell_volume 3466.0(4)
_computing_cell_refinement 'SAINT V8.34A (Bruker, 2005)'
_computing_data_collection 'APEX2 V2013.10-0 (Bruker, 2013)'
_computing_data_reduction
; 
SAINT V8.34A, XPREP v2013/3, SADABS V2012/1, TWINABS V2012/1 
(Bruker, 2012 & 2013) 
;
_computing_molecular_graphics 'Olex2 (Dolomanov et al., 2009)'
_computing_publication_material 'Olex2 (Dolomanov et al., 2009)'
_computing_structure_refinement 'SHELX-2013-4 (Sheldrick, 2013)'
_computing_structure_solution 'SHELX-2013-4 (Sheldrick, 2013)'
_diffrn_ambient_temperature 100.15
_diffrn_measured_fraction_theta_full 1.000
_diffrn_measured_fraction_theta_max 0.998
_diffrn_measurement_device_type 'Bruker APEX-II CCD'
_diffrn_measurement_method '\f and \w scans'
_diffrn_radiation_type MoK\a
_diffrn_radiation_wavelength 0.71073
_diffrn_reflns_av_R_equivalents 0.0646
_diffrn_reflns_av_unetI/netI 0.0374
_diffrn_reflns_Laue_measured_fraction_full 1.000
_diffrn_reflns_Laue_measured_fraction_max 0.998
_diffrn_reflns_limit_h_max 24
_diffrn_reflns_limit_h_min -24
_diffrn_reflns_limit_k_max 15
_diffrn_reflns_limit_k_min -15
_diffrn_reflns_limit_l_max 21
_diffrn_reflns_limit_l_min -21
_diffrn_reflns_number 68620
_diffrn_reflns_point_group_measured_fraction_full 1.000
_diffrn_reflns_point_group_measured_fraction_max 0.998
_diffrn_reflns_theta_full 26.000
_diffrn_reflns_theta_max 27.131
_diffrn_reflns_theta_min 1.181
_diffrn_standards_number 0
_exptl_absorpt_coefficient_mu 2.444
_exptl_absorpt_correction_T_max 0.9570
_exptl_absorpt_correction_T_min 0.7302
_exptl_absorpt_correction_type integration
_exptl_absorpt_process_details
; 
SADABS-2012/1 (Bruker,2012) was used for absorption correction. 
wR2(int) was 0.1353 before and 0.0860 after correction. 
The Ratio of minimum to maximum transmission is 0.4048. 
The \l/2 correction factor is 0.0015. 
;
_exptl_crystal_colour black
_exptl_crystal_colour_primary black
_exptl_crystal_density_diffrn 1.750
_exptl_crystal_description prism
_exptl_crystal_F_000 1864
_exptl_crystal_preparation
; 
The data crystal was mounted using oil (Parantone-N, Exxon) to a 
0.3 mm cryo-loop (Hampton Research) with the 2 -2 3 scattering 
planes roughly normal to the spindle axis. 
;
_exptl_crystal_size_max 0.139
_exptl_crystal_size_mid 0.072
_exptl_crystal_size_min 0.047
_refine_diff_density_max 0.393
_refine_diff_density_min -0.366
_refine_diff_density_rms 0.082
_refine_ls_extinction_method none
_refine_ls_goodness_of_fit_ref 1.030
_refine_ls_hydrogen_treatment constr
_refine_ls_matrix_type full
_refine_ls_number_parameters 419
_refine_ls_number_reflns 7647
_refine_ls_number_restraints 0
_refine_ls_restrained_S_all 1.030
_refine_ls_R_factor_all 0.0461
_refine_ls_R_factor_gt 0.0280
_refine_ls_shift/su_max 0.002
_refine_ls_shift/su_mean 0.000
_refine_ls_structure_factor_coef Fsqd
_refine_ls_weighting_details 'w=1/[\s^2^(Fo^2^)+(0.0201P)^2^+2.1816P] where P=(Fo^2^+2Fc^2^)/3'
_refine_ls_weighting_scheme calc
_refine_ls_wR_factor_gt 0.0529
_refine_ls_wR_factor_ref 0.0577
_reflns_Friedel_coverage 0.000
_reflns_number_gt 6008
_reflns_number_total 7647
_reflns_threshold_expression 'I > 2\s(I)'
_cod_data_source_file om6b00068_si_002.cif
_cod_data_source_block cm44v
_cod_database_code 4088415
_shelxl_version_number 2014-3
_shelx_space_group_comment
; 
The symmetry employed for this shelxl refinement is uniquely defined 
by the following loop, which should always be used as a source of 
symmetry information in preference to the above space-group names. 
They are only intended as comments. 
;
_shelx_estimated_absorpt_t_max 0.894
_shelx_estimated_absorpt_t_min 0.727
_olex2_refinement_description
; 
1. Fixed Uiso 
 At 1.2 times of: 
  All C(H) groups, All C(H,H) groups 
 At 1.5 times of: 
  All C(H,H,H) groups 
2.a Secondary CH2 refined with riding coordinates: 
 C6(H6A,H6B), C8(H8A,H8B), C20(H20A,H20B), C22(H22A,H22B) 
2.b Aromatic/amide H refined with riding coordinates: 
 C5(H5), C2(H2), C13(H13), C10(H10), C4(H4), C12(H12), C14(H14), C3(H3), 
 C1(H1), C28(H28), C27(H27), C26(H26), C24(H24), C25(H25), C19(H19), C15(H15), 
 C16(H16), C18(H18), C17(H17), C11(H11) 
2.c Idealised Me refined as rotating group: 
 C7(H7A,H7B,H7C), C9(H9A,H9B,H9C), C23(H23A,H23B,H23C), C21(H21A,H21B,H21C) 
;
_olex2_submission_special_instructions 'No special instructions were received'

loop_
_space_group_symop_operation_xyz
'x, y, z'
'-x, y+1/2, -z+1/2'
'-x, -y, -z'
'x, -y-1/2, z-1/2'

loop_
_atom_site_label
_atom_site_type_symbol
_atom_site_fract_x
_atom_site_fract_y
_atom_site_fract_z
_atom_site_U_iso_or_equiv
_atom_site_adp_type
_atom_site_occupancy
_atom_site_site_symmetry_order
_atom_site_calc_flag
_atom_site_refinement_flags_posn
Ni1 Ni 0.96846(2) 0.55834(2) 0.69145(2) 0.01176(7) Uani 1 1 d .
Ni2 Ni 0.95377(2) 0.58661(2) 0.82697(2) 0.01057(7) Uani 1 1 d .
S2 S 0.90104(3) 0.44651(5) 0.73446(4) 0.01339(13) Uani 1 1 d .
S1 S 1.05885(3) 0.52328(5) 0.82246(4) 0.01302(13) Uani 1 1 d .
C5 C 0.94299(15) 0.71418(19) 0.61861(16) 0.0178(5) Uani 1 1 d .
H5 H 0.9315 0.7867 0.6345 0.021 Uiso 1 1 calc R
C6 C 1.13673(14) 0.6287(2) 0.86037(16) 0.0178(5) Uani 1 1 d .
H6A H 1.1167 0.7020 0.8302 0.021 Uiso 1 1 calc R
H6B H 1.1556 0.6413 0.9237 0.021 Uiso 1 1 calc R
C2 C 1.00849(16) 0.5635(2) 0.59452(16) 0.0205(6) Uani 1 1 d .
H2 H 1.0491 0.5187 0.5932 0.025 Uiso 1 1 calc R
C13 C 0.97451(14) 0.6464(2) 0.95266(16) 0.0170(5) Uani 1 1 d .
H13 H 1.0119 0.6174 1.0068 0.020 Uiso 1 1 calc R
C10 C 0.86209(14) 0.6782(2) 0.82993(16) 0.0178(5) Uani 1 1 d .
H10 H 0.8103 0.6696 0.7861 0.021 Uiso 1 1 calc R
C4 C 0.88925(15) 0.6288(2) 0.57313(15) 0.0170(5) Uani 1 1 d .
H4 H 0.8351 0.6317 0.5562 0.020 Uiso 1 1 calc R
C12 C 0.98707(15) 0.73404(19) 0.90182(16) 0.0180(6) Uani 1 1 d .
H12 H 1.0352 0.7702 0.9153 0.022 Uiso 1 1 calc R
C14 C 0.89809(14) 0.6119(2) 0.90864(16) 0.0169(5) Uani 1 1 d .
H14 H 0.8737 0.5546 0.9270 0.020 Uiso 1 1 calc R
C7 C 1.20307(15) 0.5879(2) 0.84228(19) 0.0265(6) Uani 1 1 d .
H7A H 1.1854 0.5823 0.7792 0.040 Uiso 1 1 calc GR
H7B H 1.2205 0.5129 0.8690 0.040 Uiso 1 1 calc GR
H7C H 1.2462 0.6421 0.8670 0.040 Uiso 1 1 calc GR
C3 C 0.93003(15) 0.5355(2) 0.55633(15) 0.0188(6) Uani 1 1 d .
H3 H 0.9074 0.4677 0.5251 0.023 Uiso 1 1 calc R
C9 C 0.75185(15) 0.4187(2) 0.71319(18) 0.0253(6) Uani 1 1 d .
H9A H 0.6962 0.4299 0.6766 0.038 Uiso 1 1 calc GR
H9B H 0.7671 0.4573 0.7691 0.038 Uiso 1 1 calc GR
H9C H 0.7628 0.3371 0.7232 0.038 Uiso 1 1 calc GR
C1 C 1.01719(15) 0.6724(2) 0.63630(16) 0.0185(5) Uani 1 1 d .
H1 H 1.0650 0.7099 0.6702 0.022 Uiso 1 1 calc R
C8 C 0.79738(13) 0.4680(2) 0.66761(16) 0.0186(5) Uani 1 1 d .
H8A H 0.7863 0.5504 0.6573 0.022 Uiso 1 1 calc R
H8B H 0.7812 0.4303 0.6105 0.022 Uiso 1 1 calc R
Ni3 Ni 0.46735(2) 0.60013(2) 0.64207(2) 0.01216(7) Uani 1 1 d .
Ni4 Ni 0.46308(2) 0.57712(2) 0.78349(2) 0.01039(7) Uani 1 1 d .
S3 S 0.56346(3) 0.53552(5) 0.76042(4) 0.01288(13) Uani 1 1 d .
S4 S 0.40494(3) 0.46309(5) 0.67186(4) 0.01352(13) Uani 1 1 d .
C28 C 0.50190(15) 0.7011(2) 0.88075(16) 0.0176(5) Uani 1 1 d .
H28 H 0.5496 0.7402 0.8972 0.021 Uiso 1 1 calc R
C27 C 0.49175(15) 0.5955(2) 0.91736(16) 0.0171(5) Uani 1 1 d .
H27 H 0.5310 0.5547 0.9639 0.021 Uiso 1 1 calc R
C26 C 0.41439(14) 0.5638(2) 0.87253(15) 0.0167(5) Uani 1 1 d .
H26 H 0.3914 0.4975 0.8829 0.020 Uiso 1 1 calc R
C24 C 0.42871(14) 0.73663(19) 0.81624(15) 0.0159(5) Uani 1 1 d .
H24 H 0.4176 0.8062 0.7847 0.019 Uiso 1 1 calc R
C25 C 0.37531(14) 0.6498(2) 0.80742(15) 0.0158(5) Uani 1 1 d .
H25 H 0.3224 0.6480 0.7656 0.019 Uiso 1 1 calc R
F1 F 0.77935(9) 0.78053(13) 0.62559(10) 0.0302(4) Uani 1 1 d .
F4 F 0.68950(9) 0.69294(15) 0.65645(11) 0.0390(5) Uani 1 1 d .
C20 C 0.64246(14) 0.63683(19) 0.81301(16) 0.0164(5) Uani 1 1 d .
H20A H 0.6696 0.6490 0.7763 0.020 Uiso 1 1 calc R
H20B H 0.6215 0.7109 0.8205 0.020 Uiso 1 1 calc R
C23 C 0.25895(15) 0.4188(2) 0.65933(18) 0.0235(6) Uani 1 1 d .
H23A H 0.2035 0.4372 0.6312 0.035 Uiso 1 1 calc GR
H23B H 0.2805 0.4357 0.7217 0.035 Uiso 1 1 calc GR
H23C H 0.2660 0.3377 0.6512 0.035 Uiso 1 1 calc GR
C21 C 0.69885(14) 0.5902(2) 0.90143(16) 0.0207(6) Uani 1 1 d .
H21A H 0.6721 0.5812 0.9383 0.031 Uiso 1 1 calc GR
H21B H 0.7423 0.6433 0.9292 0.031 Uiso 1 1 calc GR
H21C H 0.7185 0.5162 0.8937 0.031 Uiso 1 1 calc GR
C22 C 0.30044(13) 0.4895(2) 0.61885(16) 0.0168(5) Uani 1 1 d .
H22A H 0.2906 0.5713 0.6240 0.020 Uiso 1 1 calc R
H22B H 0.2795 0.4709 0.5561 0.020 Uiso 1 1 calc R
C19 C 0.38290(16) 0.6878(2) 0.53693(16) 0.0211(6) Uani 1 1 d .
H19 H 0.3292 0.6773 0.5200 0.025 Uiso 1 1 calc R
C15 C 0.43060(15) 0.76968(19) 0.59591(16) 0.0183(6) Uani 1 1 d .
H15 H 0.4144 0.8282 0.6226 0.022 Uiso 1 1 calc R
C16 C 0.50726(16) 0.7491(2) 0.60842(17) 0.0223(6) Uani 1 1 d .
H16 H 0.5524 0.7877 0.6484 0.027 Uiso 1 1 calc R
C18 C 0.42932(18) 0.6225(2) 0.50641(16) 0.0278(7) Uani 1 1 d .
H18 H 0.4111 0.5641 0.4636 0.033 Uiso 1 1 calc R
C17 C 0.50490(17) 0.6597(2) 0.55027(17) 0.0274(7) Uani 1 1 d .
H17 H 0.5480 0.6311 0.5432 0.033 Uiso 1 1 calc R
F5 F 0.27663(8) 0.78449(12) 0.62491(10) 0.0232(3) Uani 1 1 d .
F3 F 0.65629(9) 0.85051(12) 0.57155(10) 0.0259(4) Uani 1 1 d .
F2 F 0.67988(9) 0.68492(13) 0.51966(10) 0.0327(4) Uani 1 1 d .
C11 C 0.91636(15) 0.75773(19) 0.82866(16) 0.0174(5) Uani 1 1 d .
H11 H 0.9071 0.8160 0.7867 0.021 Uiso 1 1 calc R
B2 B 0.19926(17) 0.7529(2) 0.58763(18) 0.0164(6) Uani 1 1 d .
B1 B 0.70199(17) 0.7528(2) 0.59314(19) 0.0189(6) Uani 1 1 d .
F8 F 0.18544(9) 0.68389(13) 0.64558(10) 0.0291(4) Uani 1 1 d .
F6 F 0.18220(9) 0.69068(11) 0.51153(9) 0.0263(4) Uani 1 1 d .
F7 F 0.15248(8) 0.84933(12) 0.56729(10) 0.0268(4) Uani 1 1 d .

loop_
_atom_site_aniso_label
_atom_site_aniso_U_11
_atom_site_aniso_U_22
_atom_site_aniso_U_33
_atom_site_aniso_U_23
_atom_site_aniso_U_13
_atom_site_aniso_U_12
Ni1 0.01326(17) 0.01089(14) 0.01198(16) -0.00123(11) 0.00636(13) -0.00049(12)
Ni2 0.00944(16) 0.01052(14) 0.01165(15) -0.00121(11) 0.00457(12) -0.00055(11)
S2 0.0135(3) 0.0108(3) 0.0140(3) -0.0005(2) 0.0044(2) -0.0021(2)
S1 0.0112(3) 0.0118(3) 0.0157(3) 0.0001(2) 0.0056(2) 0.0012(2)
C5 0.0284(16) 0.0126(11) 0.0161(13) 0.0005(9) 0.0131(12) 0.0002(10)
C6 0.0129(13) 0.0184(12) 0.0203(14) -0.0023(10) 0.0058(11) -0.0045(10)
C2 0.0266(16) 0.0252(13) 0.0167(13) 0.0014(10) 0.0159(12) 0.0062(11)
C13 0.0165(14) 0.0197(12) 0.0131(13) -0.0026(10) 0.0052(11) 0.0039(10)
C10 0.0118(13) 0.0208(12) 0.0194(14) -0.0049(10) 0.0055(11) 0.0031(10)
C4 0.0168(14) 0.0222(12) 0.0121(12) 0.0046(10) 0.0065(11) 0.0024(10)
C12 0.0185(14) 0.0153(12) 0.0235(14) -0.0097(10) 0.0123(12) -0.0049(10)
C14 0.0184(14) 0.0181(12) 0.0206(14) -0.0033(10) 0.0142(12) 0.0003(10)
C7 0.0157(15) 0.0315(15) 0.0353(17) 0.0017(12) 0.0139(13) -0.0003(11)
C3 0.0300(16) 0.0183(12) 0.0100(12) -0.0023(10) 0.0106(11) -0.0014(11)
C9 0.0158(14) 0.0328(15) 0.0251(15) 0.0025(12) 0.0070(12) -0.0078(11)
C1 0.0191(14) 0.0235(13) 0.0162(13) 0.0018(10) 0.0110(11) -0.0060(11)
C8 0.0110(13) 0.0247(13) 0.0166(13) 0.0005(10) 0.0028(11) -0.0023(10)
Ni3 0.01333(17) 0.01124(14) 0.01119(16) 0.00009(11) 0.00477(13) 0.00039(12)
Ni4 0.01001(16) 0.00952(14) 0.01069(15) 0.00046(11) 0.00371(12) -0.00107(11)
S3 0.0110(3) 0.0105(3) 0.0154(3) -0.0001(2) 0.0044(2) 0.0002(2)
S4 0.0116(3) 0.0092(3) 0.0167(3) -0.0017(2) 0.0034(2) -0.0004(2)
C28 0.0203(15) 0.0197(12) 0.0154(13) -0.0075(10) 0.0104(11) -0.0087(10)
C27 0.0195(14) 0.0223(12) 0.0103(12) 0.0030(10) 0.0072(11) 0.0003(10)
C26 0.0183(14) 0.0180(12) 0.0159(13) 0.0016(10) 0.0094(11) -0.0034(10)
C24 0.0242(15) 0.0117(11) 0.0174(13) -0.0013(9) 0.0143(12) 0.0022(10)
C25 0.0142(13) 0.0209(12) 0.0138(13) -0.0001(10) 0.0075(11) 0.0024(10)
F1 0.0170(9) 0.0367(9) 0.0357(10) 0.0012(7) 0.0106(7) 0.0043(7)
F4 0.0273(10) 0.0618(12) 0.0354(10) 0.0263(9) 0.0208(8) 0.0150(8)
C20 0.0128(13) 0.0153(11) 0.0215(14) -0.0039(10) 0.0081(11) -0.0047(9)
C23 0.0138(14) 0.0191(13) 0.0338(16) -0.0006(11) 0.0071(12) -0.0004(10)
C21 0.0141(14) 0.0253(13) 0.0215(14) -0.0033(11) 0.0067(11) -0.0022(10)
C22 0.0103(13) 0.0156(12) 0.0169(13) -0.0030(10) -0.0008(10) -0.0003(9)
C19 0.0207(15) 0.0214(13) 0.0162(13) 0.0071(10) 0.0036(11) 0.0025(11)
C15 0.0269(16) 0.0116(11) 0.0187(13) 0.0060(10) 0.0122(12) 0.0036(10)
C16 0.0226(16) 0.0224(13) 0.0209(14) 0.0097(11) 0.0087(12) -0.0017(11)
C18 0.0444(19) 0.0247(14) 0.0098(13) 0.0005(11) 0.0078(13) 0.0075(13)
C17 0.0372(18) 0.0303(15) 0.0244(15) 0.0147(12) 0.0226(14) 0.0157(13)
F5 0.0148(8) 0.0233(8) 0.0292(9) -0.0011(6) 0.0077(7) -0.0007(6)
F3 0.0234(9) 0.0258(8) 0.0268(9) -0.0010(7) 0.0097(7) 0.0129(6)
F2 0.0369(10) 0.0287(9) 0.0283(9) -0.0087(7) 0.0104(8) 0.0079(7)
C11 0.0221(15) 0.0094(11) 0.0225(14) -0.0006(10) 0.0116(12) 0.0042(10)
B2 0.0126(15) 0.0163(13) 0.0160(14) 0.0022(11) 0.0026(12) 0.0031(11)
B1 0.0149(16) 0.0246(15) 0.0184(15) 0.0051(12) 0.0085(13) 0.0083(12)
F8 0.0273(9) 0.0311(9) 0.0365(10) 0.0080(7) 0.0210(8) 0.0008(7)
F6 0.0312(9) 0.0193(7) 0.0191(8) -0.0033(6) 0.0026(7) 0.0067(6)
F7 0.0223(9) 0.0232(8) 0.0267(9) -0.0018(6) 0.0033(7) 0.0120(6)

loop_
_atom_type_symbol
_atom_type_description
_atom_type_scat_dispersion_real
_atom_type_scat_dispersion_imag
_atom_type_scat_source
C C 0.0033 0.0016 'International Tables Vol C Tables 4.2.6.8 and 6.1.1.4'
H H 0.0000 0.0000 'International Tables Vol C Tables 4.2.6.8 and 6.1.1.4'
B B 0.0013 0.0007 'International Tables Vol C Tables 4.2.6.8 and 6.1.1.4'
F F 0.0171 0.0103 'International Tables Vol C Tables 4.2.6.8 and 6.1.1.4'
S S 0.1246 0.1234 'International Tables Vol C Tables 4.2.6.8 and 6.1.1.4'
Ni Ni 0.3393 1.1124 'International Tables Vol C Tables 4.2.6.8 and 6.1.1.4'

loop_
_exptl_crystal_face_index_h
_exptl_crystal_face_index_k
_exptl_crystal_face_index_l
_exptl_crystal_face_perp_dist
-3.00 1.00 2.00 0.0530
3.00 -1.00 -2.00 0.0500
-1.00 -4.00 -4.00 0.0180
0.00 1.00 1.00 0.0220
0.00 -1.00 1.00 0.0290
0.00 1.00 -1.00 0.0130
3.00 2.00 -1.00 0.0430
-3.00 -2.00 1.00 0.0540
5.00 -3.00 -6.00 0.0390

loop_
_geom_angle_atom_site_label_1
_geom_angle_atom_site_label_2
_geom_angle_atom_site_label_3
_geom_angle
S2 Ni1 Ni2 55.688(18)
S1 Ni1 Ni2 55.469(19)
S1 Ni1 S2 82.09(2)
C5 Ni1 Ni2 109.76(7)
C5 Ni1 S2 133.65(7)
C5 Ni1 S1 129.11(7)
C2 Ni1 Ni2 163.91(7)
C2 Ni1 S2 139.10(7)
C2 Ni1 S1 114.21(8)
C2 Ni1 C5 65.70(9)
C4 Ni1 Ni2 121.14(7)
C4 Ni1 S2 106.08(7)
C4 Ni1 S1 167.51(7)
C4 Ni1 C5 38.64(9)
C4 Ni1 C2 65.87(10)
C4 Ni1 C3 40.32(9)
C3 Ni1 Ni2 155.84(7)
C3 Ni1 S2 108.65(7)
C3 Ni1 S1 146.60(7)
C3 Ni1 C5 65.95(9)
C3 Ni1 C2 38.48(10)
C1 Ni1 Ni2 126.69(7)
C1 Ni1 S2 171.68(7)
C1 Ni1 S1 105.84(7)
C1 Ni1 C5 38.89(10)
C1 Ni1 C2 40.02(9)
C1 Ni1 C4 65.68(10)
C1 Ni1 C3 66.12(10)
S2 Ni2 Ni1 55.424(19)
S1 Ni2 Ni1 55.389(18)
S1 Ni2 S2 81.88(2)
C13 Ni2 Ni1 160.48(7)
C13 Ni2 S2 142.87(7)
C13 Ni2 S1 112.67(7)
C13 Ni2 C11 65.77(9)
C10 Ni2 Ni1 122.63(7)
C10 Ni2 S2 106.16(7)
C10 Ni2 S1 168.83(7)
C10 Ni2 C13 65.62(10)
C10 Ni2 C14 40.01(9)
C10 Ni2 C11 38.92(9)
C12 Ni2 Ni1 123.80(7)
C12 Ni2 S2 170.52(7)
C12 Ni2 S1 105.51(7)
C12 Ni2 C13 39.89(9)
C12 Ni2 C10 65.72(10)
C12 Ni2 C14 65.52(10)
C12 Ni2 C11 39.02(9)
C14 Ni2 Ni1 158.95(7)
C14 Ni2 S2 111.89(7)
C14 Ni2 S1 144.44(7)
C14 Ni2 C13 37.97(9)
C14 Ni2 C11 65.75(9)
C11 Ni2 Ni1 108.46(7)
C11 Ni2 S2 131.52(7)
C11 Ni2 S1 129.92(7)
Ni1 S2 Ni2 68.89(2)
C8 S2 Ni1 110.58(8)
C8 S2 Ni2 112.12(9)
Ni1 S1 Ni2 69.14(2)
C6 S1 Ni1 113.08(9)
C6 S1 Ni2 112.46(8)
Ni1 C5 H5 128.4
C4 C5 Ni1 68.62(13)
C4 C5 H5 126.3
C4 C5 C1 107.3(2)
C1 C5 Ni1 68.22(13)
C1 C5 H5 126.3
S1 C6 H6A 109.6
S1 C6 H6B 109.6
H6A C6 H6B 108.1
C7 C6 S1 110.14(17)
C7 C6 H6A 109.6
C7 C6 H6B 109.6
Ni1 C2 H2 126.2
C3 C2 Ni1 70.55(14)
C3 C2 H2 126.0
C3 C2 C1 107.9(2)
C1 C2 Ni1 68.80(14)
C1 C2 H2 126.0
Ni2 C13 H13 126.2
C12 C13 Ni2 68.28(13)
C12 C13 H13 126.2
C14 C13 Ni2 70.93(14)
C14 C13 H13 126.2
C14 C13 C12 107.6(2)
Ni2 C10 H10 121.9
C14 C10 Ni2 71.48(14)
C14 C10 H10 125.7
C11 C10 Ni2 72.62(14)
C11 C10 H10 125.7
C11 C10 C14 108.7(2)
Ni1 C4 H4 122.7
C5 C4 Ni1 72.74(14)
C5 C4 H4 125.7
C5 C4 C3 108.7(2)
C3 C4 Ni1 70.53(13)
C3 C4 H4 125.7
Ni2 C12 H12 121.6
C13 C12 Ni2 71.83(13)
C13 C12 H12 125.5
C11 C12 Ni2 72.77(13)
C11 C12 C13 109.0(2)
C11 C12 H12 125.5
Ni2 C14 H14 125.9
C13 C14 Ni2 71.10(14)
C13 C14 C10 107.8(2)
C13 C14 H14 126.1
C10 C14 Ni2 68.51(14)
C10 C14 H14 126.1
C6 C7 H7A 109.5
C6 C7 H7B 109.5
C6 C7 H7C 109.5
H7A C7 H7B 109.5
H7A C7 H7C 109.5
H7B C7 H7C 109.5
Ni1 C3 H3 125.1
C2 C3 Ni1 70.97(14)
C2 C3 C4 107.3(2)
C2 C3 H3 126.4
C4 C3 Ni1 69.15(13)
C4 C3 H3 126.4
H9A C9 H9B 109.5
H9A C9 H9C 109.5
H9B C9 H9C 109.5
C8 C9 H9A 109.5
C8 C9 H9B 109.5
C8 C9 H9C 109.5
Ni1 C1 H1 121.9
C5 C1 Ni1 72.89(14)
C5 C1 C2 108.6(2)
C5 C1 H1 125.7
C2 C1 Ni1 71.18(14)
C2 C1 H1 125.7
S2 C8 H8A 109.7
S2 C8 H8B 109.7
C9 C8 S2 110.05(17)
C9 C8 H8A 109.7
C9 C8 H8B 109.7
H8A C8 H8B 108.2
S3 Ni3 Ni4 55.650(19)
S3 Ni3 S4 81.70(2)
S4 Ni3 Ni4 55.599(18)
C19 Ni3 Ni4 123.25(8)
C19 Ni3 S3 170.70(7)
C19 Ni3 S4 105.37(8)
C19 Ni3 C15 38.69(9)
C19 Ni3 C16 65.78(10)
C19 Ni3 C18 39.99(10)
C19 Ni3 C17 65.63(11)
C15 Ni3 Ni4 108.31(7)
C15 Ni3 S3 132.02(7)
C15 Ni3 S4 129.86(7)
C16 Ni3 Ni4 122.43(8)
C16 Ni3 S3 106.41(7)
C16 Ni3 S4 168.83(8)
C16 Ni3 C15 38.98(10)
C16 Ni3 C18 65.49(11)
C16 Ni3 C17 39.81(10)
C18 Ni3 Ni4 160.24(9)
C18 Ni3 S3 142.98(8)
C18 Ni3 S4 112.69(8)
C18 Ni3 C15 65.36(10)
C17 Ni3 Ni4 158.80(8)
C17 Ni3 S3 112.09(8)
C17 Ni3 S4 144.54(8)
C17 Ni3 C15 65.45(10)
C17 Ni3 C18 37.98(11)
S3 Ni4 Ni3 55.549(18)
S3 Ni4 S4 81.78(2)
S4 Ni4 Ni3 55.832(19)
C28 Ni4 Ni3 123.37(7)
C28 Ni4 S3 105.48(7)
C28 Ni4 S4 170.70(7)
C28 Ni4 C27 40.10(9)
C28 Ni4 C26 66.00(9)
C28 Ni4 C24 39.05(9)
C28 Ni4 C25 65.98(10)
C27 Ni4 Ni3 160.51(7)
C27 Ni4 S3 112.93(7)
C27 Ni4 S4 142.55(7)
C27 Ni4 C26 38.30(9)
C27 Ni4 C24 65.82(9)
C26 Ni4 Ni3 158.28(7)
C26 Ni4 S3 144.97(7)
C26 Ni4 S4 111.40(7)
C26 Ni4 C24 65.82(9)
C24 Ni4 Ni3 107.96(7)
C24 Ni4 S3 129.87(7)
C24 Ni4 S4 131.68(7)
C25 Ni4 Ni3 121.82(7)
C25 Ni4 S3 168.66(7)
C25 Ni4 S4 106.01(7)
C25 Ni4 C27 65.92(10)
C25 Ni4 C26 40.16(9)
C25 Ni4 C24 38.84(9)
Ni3 S3 Ni4 68.80(2)
C20 S3 Ni3 114.16(8)
C20 S3 Ni4 111.95(8)
Ni4 S4 Ni3 68.57(2)
C22 S4 Ni3 110.70(8)
C22 S4 Ni4 110.71(8)
Ni4 C28 H28 122.1
C27 C28 Ni4 71.14(13)
C27 C28 H28 125.9
C24 C28 Ni4 72.63(13)
C24 C28 H28 125.9
C24 C28 C27 108.3(2)
Ni4 C27 H27 125.9
C28 C27 Ni4 68.76(13)
C28 C27 H27 126.0
C26 C27 Ni4 70.88(14)
C26 C27 C28 108.0(2)
C26 C27 H27 126.0
Ni4 C26 H26 125.8
C27 C26 Ni4 70.82(14)
C27 C26 H26 126.2
C27 C26 C25 107.7(2)
C25 C26 Ni4 68.76(14)
C25 C26 H26 126.2
Ni4 C24 H24 128.4
C28 C24 Ni4 68.32(13)
C28 C24 H24 126.4
C25 C24 Ni4 68.47(13)
C25 C24 C28 107.3(2)
C25 C24 H24 126.4
Ni4 C25 H25 122.2
C26 C25 Ni4 71.08(14)
C26 C25 H25 125.7
C24 C25 Ni4 72.69(14)
C24 C25 C26 108.5(2)
C24 C25 H25 125.7
S3 C20 H20A 109.8
S3 C20 H20B 109.8
H20A C20 H20B 108.3
C21 C20 S3 109.16(16)
C21 C20 H20A 109.8
C21 C20 H20B 109.8
H23A C23 H23B 109.5
H23A C23 H23C 109.5
H23B C23 H23C 109.5
C22 C23 H23A 109.5
C22 C23 H23B 109.5
C22 C23 H23C 109.5
C20 C21 H21A 109.5
C20 C21 H21B 109.5
C20 C21 H21C 109.5
H21A C21 H21B 109.5
H21A C21 H21C 109.5
H21B C21 H21C 109.5
S4 C22 H22A 109.3
S4 C22 H22B 109.3
C23 C22 S4 111.44(17)
C23 C22 H22A 109.3
C23 C22 H22B 109.3
H22A C22 H22B 108.0
Ni3 C19 H19 121.7
C15 C19 Ni3 72.87(14)
C15 C19 H19 125.9
C15 C19 C18 108.3(2)
C18 C19 Ni3 71.27(14)
C18 C19 H19 125.9
Ni3 C15 H15 128.3
C19 C15 Ni3 68.44(13)
C19 C15 H15 126.3
C19 C15 C16 107.3(2)
C16 C15 Ni3 68.50(14)
C16 C15 H15 126.3
Ni3 C16 H16 122.1
C15 C16 Ni3 72.52(14)
C15 C16 H16 126.0
C15 C16 C17 108.0(2)
C17 C16 Ni3 71.11(15)
C17 C16 H16 126.0
Ni3 C18 H18 125.9
C19 C18 Ni3 68.73(14)
C19 C18 H18 126.0
C17 C18 Ni3 70.92(15)
C17 C18 C19 107.9(2)
C17 C18 H18 126.0
Ni3 C17 H17 125.5
C16 C17 Ni3 69.08(15)
C16 C17 H17 125.9
C18 C17 Ni3 71.09(16)
C18 C17 C16 108.2(2)
C18 C17 H17 125.9
Ni2 C11 H11 128.2
C10 C11 Ni2 68.46(13)
C10 C11 C12 106.6(2)
C10 C11 H11 126.7
C12 C11 Ni2 68.20(13)
C12 C11 H11 126.7
F5 B2 F8 109.4(2)
F5 B2 F6 109.3(2)
F5 B2 F7 110.0(2)
F8 B2 F6 108.6(2)
F7 B2 F8 110.2(2)
F7 B2 F6 109.4(2)
F1 B1 F4 109.4(2)
F1 B1 F3 110.8(2)
F1 B1 F2 110.2(2)
F3 B1 F4 108.4(2)
F2 B1 F4 109.0(2)
F2 B1 F3 109.2(2)

loop_
_geom_bond_atom_site_label_1
_geom_bond_atom_site_label_2
_geom_bond_distance
Ni1 Ni2 2.4799(5)
Ni1 S2 2.1888(7)
Ni1 S1 2.1842(7)
Ni1 C5 2.145(2)
Ni1 C2 2.116(2)
Ni1 C4 2.092(2)
Ni1 C3 2.111(2)
Ni1 C1 2.084(2)
Ni2 S2 2.1958(6)
Ni2 S1 2.1863(7)
Ni2 C13 2.126(2)
Ni2 C10 2.084(2)
Ni2 C12 2.079(2)
Ni2 C14 2.124(2)
Ni2 C11 2.139(2)
S2 C8 1.824(2)
S1 C6 1.827(2)
C5 H5 0.9500
C5 C4 1.403(3)
C5 C1 1.409(4)
C6 H6A 0.9900
C6 H6B 0.9900
C6 C7 1.517(3)
C2 H2 0.9500
C2 C3 1.393(4)
C2 C1 1.438(3)
C13 H13 0.9500
C13 C12 1.435(3)
C13 C14 1.383(3)
C10 H10 0.9500
C10 C14 1.440(3)
C10 C11 1.408(3)
C4 H4 0.9500
C4 C3 1.448(3)
C12 H12 0.9500
C12 C11 1.410(3)
C14 H14 0.9500
C7 H7A 0.9800
C7 H7B 0.9800
C7 H7C 0.9800
C3 H3 0.9500
C9 H9A 0.9800
C9 H9B 0.9800
C9 H9C 0.9800
C9 C8 1.521(3)
C1 H1 0.9500
C8 H8A 0.9900
C8 H8B 0.9900
Ni3 Ni4 2.4726(5)
Ni3 S3 2.1869(7)
Ni3 S4 2.1978(7)
Ni3 C19 2.086(2)
Ni3 C15 2.143(2)
Ni3 C16 2.091(2)
Ni3 C18 2.120(3)
Ni3 C17 2.118(3)
Ni4 S3 2.1896(7)
Ni4 S4 2.1917(6)
Ni4 C28 2.085(2)
Ni4 C27 2.117(2)
Ni4 C26 2.118(2)
Ni4 C24 2.142(2)
Ni4 C25 2.087(2)
S3 C20 1.823(2)
S4 C22 1.829(2)
C28 H28 0.9500
C28 C27 1.441(3)
C28 C24 1.414(3)
C27 H27 0.9500
C27 C26 1.389(3)
C26 H26 0.9500
C26 C25 1.444(3)
C24 H24 0.9500
C24 C25 1.407(3)
C25 H25 0.9500
F1 B1 1.377(3)
F4 B1 1.399(3)
C20 H20A 0.9900
C20 H20B 0.9900
C20 C21 1.521(3)
C23 H23A 0.9800
C23 H23B 0.9800
C23 H23C 0.9800
C23 C22 1.515(4)
C21 H21A 0.9800
C21 H21B 0.9800
C21 H21C 0.9800
C22 H22A 0.9900
C22 H22B 0.9900
C19 H19 0.9500
C19 C15 1.402(3)
C19 C18 1.439(4)
C15 H15 0.9500
C15 C16 1.413(4)
C16 H16 0.9500
C16 C17 1.433(4)
C18 H18 0.9500
C18 C17 1.379(4)
C17 H17 0.9500
F5 B2 1.385(3)
F3 B1 1.392(3)
F2 B1 1.387(3)
C11 H11 0.9500
B2 F8 1.394(3)
B2 F6 1.400(3)
B2 F7 1.391(3)

loop_
_geom_torsion_atom_site_label_1
_geom_torsion_atom_site_label_2
_geom_torsion_atom_site_label_3
_geom_torsion_atom_site_label_4
_geom_torsion
Ni1 S2 C8 C9 -163.00(16)
Ni1 S1 C6 C7 -94.92(18)
Ni1 C5 C4 C3 -61.74(16)
Ni1 C5 C1 C2 62.64(17)
Ni1 C2 C3 C4 59.90(16)
Ni1 C2 C1 C5 -63.74(17)
Ni1 C4 C3 C2 -61.07(17)
Ni2 S2 C8 C9 -88.23(18)
Ni2 S1 C6 C7 -170.88(15)
Ni2 C13 C12 C11 63.74(16)
Ni2 C13 C14 C10 -58.87(16)
Ni2 C10 C14 C13 60.50(17)
Ni2 C10 C11 C12 -57.71(16)
Ni2 C12 C11 C10 57.87(16)
C5 C4 C3 Ni1 63.14(17)
C5 C4 C3 C2 2.1(3)
C13 C12 C11 Ni2 -63.15(16)
C13 C12 C11 C10 -5.3(3)
C4 C5 C1 Ni1 -57.61(17)
C4 C5 C1 C2 5.0(3)
C12 C13 C14 Ni2 58.61(16)
C12 C13 C14 C10 -0.3(3)
C14 C13 C12 Ni2 -60.27(17)
C14 C13 C12 C11 3.5(3)
C14 C10 C11 Ni2 62.80(16)
C14 C10 C11 C12 5.1(3)
C3 C2 C1 Ni1 59.96(17)
C3 C2 C1 C5 -3.8(3)
C1 C5 C4 Ni1 57.36(17)
C1 C5 C4 C3 -4.4(3)
C1 C2 C3 Ni1 -58.86(17)
C1 C2 C3 C4 1.0(3)
Ni3 S3 C20 C21 170.68(14)
Ni3 S4 C22 C23 -162.45(15)
Ni3 C19 C15 C16 57.57(17)
Ni3 C19 C18 C17 -60.38(18)
Ni3 C15 C16 C17 62.64(17)
Ni3 C16 C17 C18 60.62(18)
Ni3 C18 C17 C16 -59.36(17)
Ni4 S3 C20 C21 94.95(17)
Ni4 S4 C22 C23 -88.40(17)
Ni4 C28 C27 C26 -60.31(17)
Ni4 C28 C24 C25 57.50(16)
Ni4 C27 C26 C25 -59.12(17)
Ni4 C26 C25 C24 -63.46(17)
Ni4 C24 C25 C26 62.43(17)
C28 C27 C26 Ni4 58.97(17)
C28 C27 C26 C25 -0.1(3)
C28 C24 C25 Ni4 -57.41(16)
C28 C24 C25 C26 5.0(3)
C27 C28 C24 Ni4 -62.61(16)
C27 C28 C24 C25 -5.1(3)
C27 C26 C25 Ni4 60.42(17)
C27 C26 C25 C24 -3.0(3)
C24 C28 C27 Ni4 63.56(16)
C24 C28 C27 C26 3.3(3)
C19 C15 C16 Ni3 -57.54(17)
C19 C15 C16 C17 5.1(3)
C19 C18 C17 Ni3 59.00(17)
C19 C18 C17 C16 -0.4(3)
C15 C19 C18 Ni3 63.94(17)
C15 C19 C18 C17 3.6(3)
C15 C16 C17 Ni3 -63.56(17)
C15 C16 C17 C18 -2.9(3)
C18 C19 C15 Ni3 -62.90(17)
C18 C19 C15 C16 -5.3(3)
C11 C10 C14 Ni2 -63.54(17)
C11 C10 C14 C13 -3.0(3)
